data_8106502
loop_
_publ_author_name
'Brito, Iv\'an'
'C\'ardenas, Alejandro'
'Bolte, Michael'

_publ_section_title
;
 The crystal structure of
 N,N&#x2032;-(4,4&#x2032;-oxydibenzyl)-bisisonicotinamide 3.5 hydrate,
 C24H24N4O6
;
_journal_issue 2
_journal_name_full 'Zeitschrift f\"ur Kristallographie - New Crystal Structures'
_journal_page_first 257
_journal_page_last 259
_journal_paper_doi 10.1515/ncrs-2016-0230
_journal_volume 232
_journal_year 2017
_chemical_formula_moiety 'C24 H18 N4 O3, 3(H2 O)'
_chemical_formula_sum 'C24 H24 N4 O6'
_chemical_formula_weight 464.47
_space_group_IT_number 14
_space_group_name_Hall '-P 2yn'
_space_group_name_H-M_alt 'P 1 21/n 1'
_symmetry_cell_setting monoclinic
_symmetry_space_group_name_Hall '-P 2yn'
_symmetry_space_group_name_H-M 'P 1 21/n 1'
_atom_sites_solution_hydrogens geom
_atom_sites_solution_primary direct
_atom_sites_solution_secondary difmap
_cell_angle_alpha 90.00
_cell_angle_beta 116.836(7)
_cell_angle_gamma 90.00
_cell_formula_units_Z 8
_cell_length_a 18.9759(19)
_cell_length_b 14.0764(13)
_cell_length_c 19.2072(19)
_cell_measurement_reflns_used 11924
_cell_measurement_temperature 173(2)
_cell_measurement_theta_max 26.19
_cell_measurement_theta_min 3.12
_cell_volume 4577.9(8)
_computing_cell_refinement 'X-Area (Stoe & Cie, 2001)[4]'
_computing_data_collection 'X-Area (Stoe & Cie, 2001)[4]'
_computing_data_reduction 'X-Area (Stoe & Cie, 2001)[4]'
_computing_molecular_graphics 'XP in SHELXTL-Plus (Sheldrick, 2015)[3]'
_computing_structure_refinement 'SHELXL-97 (Sheldrick, 2015)[3]'
_computing_structure_solution 'SHELXS-97 (Sheldrick, 2015)[3]'
_diffrn_ambient_temperature 173(2)
_diffrn_measured_fraction_theta_full 0.996
_diffrn_measured_fraction_theta_max 0.986
_diffrn_measurement_device_type 'STOE IPDS II two-circle-diffractometer'
_diffrn_measurement_method \w
_diffrn_radiation_monochromator graphite
_diffrn_radiation_source 'fine-focus sealed tube'
_diffrn_radiation_type MoK\a
_diffrn_radiation_wavelength 0.71073
_diffrn_reflns_av_R_equivalents 0.0919
_diffrn_reflns_av_sigmaI/netI 0.1095
_diffrn_reflns_limit_h_max 23
_diffrn_reflns_limit_h_min -22
_diffrn_reflns_limit_k_max 17
_diffrn_reflns_limit_k_min -16
_diffrn_reflns_limit_l_max 20
_diffrn_reflns_limit_l_min -23
_diffrn_reflns_number 23704
_diffrn_reflns_theta_full 25.00
_diffrn_reflns_theta_max 25.67
_diffrn_reflns_theta_min 3.15
_diffrn_standards_interval_count .
_diffrn_standards_interval_time .
_diffrn_standards_number 0
_exptl_absorpt_coefficient_mu 0.099
_exptl_absorpt_correction_T_max 0.9883
_exptl_absorpt_correction_T_min 0.9739
_exptl_absorpt_correction_type multi-scan
_exptl_absorpt_process_details 'Blessing, 1995) [6]'
_exptl_crystal_colour colourless
_exptl_crystal_density_diffrn 1.348
_exptl_crystal_density_method 'not measured'
_exptl_crystal_description plate
_exptl_crystal_F_000 1952
_exptl_crystal_size_max 0.27
_exptl_crystal_size_mid 0.26
_exptl_crystal_size_min 0.12
_refine_diff_density_max 0.537
_refine_diff_density_min -0.485
_refine_diff_density_rms 0.057
_refine_ls_extinction_method none
_refine_ls_goodness_of_fit_ref 1.056
_refine_ls_hydrogen_treatment mixed
_refine_ls_matrix_type full
_refine_ls_number_parameters 644
_refine_ls_number_reflns 8564
_refine_ls_number_restraints 0
_refine_ls_restrained_S_all 1.056
_refine_ls_R_factor_all 0.1437
_refine_ls_R_factor_gt 0.0773
_refine_ls_shift/su_max 0.001
_refine_ls_shift/su_mean 0.000
_refine_ls_structure_factor_coef Fsqd
_refine_ls_weighting_details 'calc w=1/[\s^2^(Fo^2^)+(0.0752P)^2^+2.9916P] where P=(Fo^2^+2Fc^2^)/3'
_refine_ls_weighting_scheme calc
_refine_ls_wR_factor_gt 0.1820
_refine_ls_wR_factor_ref 0.2060
_reflns_number_gt 4818
_reflns_number_total 8564
_reflns_threshold_expression >2\s(I)
_cod_data_source_file suppl_ncrs-2016-0230_suppl.cif
_cod_data_source_block ib36
_cod_original_sg_symbol_H-M P21/n
_cod_database_code 8106502

loop_
_symmetry_equiv_pos_as_xyz
'x, y, z'
'-x+1/2, y+1/2, -z+1/2'
'-x, -y, -z'
'x-1/2, -y-1/2, z-1/2'

loop_
_atom_site_label
_atom_site_type_symbol
_atom_site_fract_x
_atom_site_fract_y
_atom_site_fract_z
_atom_site_U_iso_or_equiv
_atom_site_adp_type
_atom_site_occupancy
_atom_site_symmetry_multiplicity
_atom_site_calc_flag
_atom_site_refinement_flags
_atom_site_disorder_assembly
_atom_site_disorder_group
N1 N 0.1209(2) 0.6898(3) 0.3970(2) 0.0356(9) Uani 1 1 d . . .
H1 H 0.100(3) 0.648(3) 0.412(3) 0.031(13) Uiso 1 1 d . . .
C1 C 0.1925(3) 0.7210(4) 0.4514(3) 0.0392(11) Uani 1 1 d . . .
O1 O 0.2343(2) 0.7703(3) 0.4328(2) 0.0684(13) Uani 1 1 d . . .
N2 N 0.63762(19) 0.5941(3) 1.0636(2) 0.0285(8) Uani 1 1 d . . .
H2 H 0.601(3) 0.626(3) 1.070(3) 0.037(13) Uiso 1 1 d . . .
C2 C 0.6139(2) 0.5545(3) 0.9910(2) 0.0304(9) Uani 1 1 d . . .
O2 O 0.65805(17) 0.5084(3) 0.97405(18) 0.0458(9) Uani 1 1 d . . .
O3 O 0.29646(16) 0.6055(3) 0.76324(17) 0.0402(8) Uani 1 1 d . . .
C11 C 0.0857(2) 0.7116(3) 0.3172(2) 0.0337(10) Uani 1 1 d . . .
C12 C 0.0431(3) 0.6415(4) 0.2634(3) 0.0438(12) Uani 1 1 d . . .
H12 H 0.0391 0.5792 0.2803 0.053 Uiso 1 1 calc R . .
C13 C 0.0065(3) 0.6642(4) 0.1847(3) 0.0477(13) Uani 1 1 d . . .
H13 H -0.0222 0.6159 0.1485 0.057 Uiso 1 1 calc R . .
N14 N 0.0096(2) 0.7507(3) 0.1569(2) 0.0486(11) Uani 1 1 d . . .
C15 C 0.0509(3) 0.8166(4) 0.2100(3) 0.0528(14) Uani 1 1 d . . .
H15 H 0.0533 0.8786 0.1915 0.063 Uiso 1 1 calc R . .
C16 C 0.0903(3) 0.8014(4) 0.2893(3) 0.0449(12) Uani 1 1 d . . .
H16 H 0.1197 0.8508 0.3240 0.054 Uiso 1 1 calc R . .
C21 C 0.2188(2) 0.6883(3) 0.5332(3) 0.0320(10) Uani 1 1 d . . .
C22 C 0.1695(2) 0.6453(3) 0.5590(2) 0.0326(10) Uani 1 1 d . . .
H22 H 0.1155 0.6358 0.5235 0.039 Uiso 1 1 calc R . .
C23 C 0.1969(2) 0.6161(3) 0.6350(2) 0.0331(10) Uani 1 1 d . . .
H23 H 0.1625 0.5855 0.6516 0.040 Uiso 1 1 calc R . .
C24 C 0.2755(2) 0.6318(3) 0.6874(2) 0.0310(10) Uani 1 1 d . . .
C25 C 0.3264(2) 0.6756(4) 0.6638(3) 0.0355(11) Uani 1 1 d . . .
H25 H 0.3803 0.6857 0.6994 0.043 Uiso 1 1 calc R . .
C26 C 0.2968(2) 0.7041(3) 0.5872(3) 0.0359(10) Uani 1 1 d . . .
H26 H 0.3309 0.7357 0.5707 0.043 Uiso 1 1 calc R . .
C31 C 0.3760(2) 0.5954(3) 0.8167(2) 0.0336(10) Uani 1 1 d . . .
C32 C 0.4017(3) 0.6452(4) 0.8845(3) 0.0452(13) Uani 1 1 d . . .
H32 H 0.3672 0.6883 0.8921 0.054 Uiso 1 1 calc R . .
C33 C 0.4784(3) 0.6328(4) 0.9424(3) 0.0472(13) Uani 1 1 d . . .
H33 H 0.4960 0.6674 0.9898 0.057 Uiso 1 1 calc R . .
C34 C 0.5296(2) 0.5715(3) 0.9325(2) 0.0286(9) Uani 1 1 d . . .
C35 C 0.5019(2) 0.5209(3) 0.8628(3) 0.0361(11) Uani 1 1 d . . .
H35 H 0.5361 0.4778 0.8549 0.043 Uiso 1 1 calc R . .
C36 C 0.4252(2) 0.5324(4) 0.8049(3) 0.0412(12) Uani 1 1 d . . .
H36 H 0.4068 0.4974 0.7576 0.049 Uiso 1 1 calc R . .
C41 C 0.7121(2) 0.5874(3) 1.1281(2) 0.0281(9) Uani 1 1 d . . .
C42 C 0.7236(2) 0.6326(3) 1.1967(3) 0.0332(10) Uani 1 1 d . . .
H42 H 0.6820 0.6679 1.1990 0.040 Uiso 1 1 calc R . .
C43 C 0.7959(2) 0.6256(3) 1.2613(3) 0.0365(11) Uani 1 1 d . . .
H43 H 0.8020 0.6568 1.3075 0.044 Uiso 1 1 calc R . .
N44 N 0.8578(2) 0.5786(3) 1.2641(2) 0.0383(9) Uani 1 1 d . . .
C45 C 0.8457(3) 0.5365(4) 1.1972(3) 0.0437(12) Uani 1 1 d . . .
H45 H 0.8886 0.5024 1.1966 0.052 Uiso 1 1 calc R . .
C46 C 0.7761(2) 0.5388(4) 1.1291(3) 0.0410(12) Uani 1 1 d . . .
H46 H 0.7720 0.5075 1.0836 0.049 Uiso 1 1 calc R . .
N1A N 0.5493(2) 0.3732(3) 0.6254(2) 0.0332(8) Uani 1 1 d . . .
H1A H 0.551(3) 0.347(4) 0.582(3) 0.051(15) Uiso 1 1 d . . .
C1A C 0.4849(2) 0.4291(3) 0.6114(3) 0.0321(10) Uani 1 1 d . . .
O1A O 0.47816(17) 0.4735(3) 0.66281(18) 0.0437(8) Uani 1 1 d . . .
N2A N -0.10406(18) 0.2969(3) 0.1126(2) 0.0320(8) Uani 1 1 d . . .
H2A H -0.090(3) 0.338(4) 0.078(3) 0.047(13) Uiso 1 1 d . . .
C2A C -0.0506(2) 0.2870(3) 0.1885(2) 0.0328(10) Uani 1 1 d . . .
O2A O -0.06487(19) 0.2354(3) 0.23243(18) 0.0531(10) Uani 1 1 d . . .
O3A O 0.2433(2) 0.4728(4) 0.3032(2) 0.0814(16) Uani 1 1 d . . .
C11A C 0.6192(2) 0.3682(3) 0.6962(2) 0.0299(9) Uani 1 1 d . . .
C12A C 0.6821(3) 0.3161(4) 0.6972(3) 0.0413(11) Uani 1 1 d . . .
H12A H 0.6761 0.2811 0.6526 0.050 Uiso 1 1 calc R . .
C13A C 0.7531(3) 0.3163(4) 0.7639(3) 0.0511(14) Uani 1 1 d . . .
H13A H 0.7957 0.2821 0.7627 0.061 Uiso 1 1 calc R . .
N14A N 0.7665(2) 0.3608(3) 0.8300(2) 0.0464(11) Uani 1 1 d . . .
C15A C 0.7046(3) 0.4076(4) 0.8281(3) 0.0428(12) Uani 1 1 d . . .
H15A H 0.7115 0.4392 0.8744 0.051 Uiso 1 1 calc R . .
C16A C 0.6311(2) 0.4139(3) 0.7642(3) 0.0359(10) Uani 1 1 d . . .
H16A H 0.5898 0.4491 0.7671 0.043 Uiso 1 1 calc R . .
C21A C 0.4222(2) 0.4363(3) 0.5287(3) 0.0347(10) Uani 1 1 d . . .
C22A C 0.4091(3) 0.3679(4) 0.4729(3) 0.0593(15) Uani 1 1 d . . .
H22A H 0.4416 0.3130 0.4852 0.071 Uiso 1 1 calc R . .
C23A C 0.3470(4) 0.3806(6) 0.3973(3) 0.075(2) Uani 1 1 d . . .
H23A H 0.3373 0.3337 0.3584 0.090 Uiso 1 1 calc R . .
C24A C 0.3005(3) 0.4602(5) 0.3796(3) 0.0549(16) Uani 1 1 d . . .
C25A C 0.3136(3) 0.5271(5) 0.4352(3) 0.0609(16) Uani 1 1 d . . .
H25A H 0.2806 0.5816 0.4227 0.073 Uiso 1 1 calc R . .
C26A C 0.3744(3) 0.5165(4) 0.5094(3) 0.0528(14) Uani 1 1 d . . .
H26A H 0.3837 0.5643 0.5475 0.063 Uiso 1 1 calc R . .
C31A C 0.1719(2) 0.4274(4) 0.2775(3) 0.0418(12) Uani 1 1 d . . .
C32A C 0.1208(3) 0.4349(4) 0.1995(3) 0.0429(12) Uani 1 1 d . . .
H32A H 0.1359 0.4699 0.1661 0.051 Uiso 1 1 calc R . .
C33A C 0.0480(2) 0.3922(4) 0.1694(2) 0.0365(11) Uani 1 1 d . . .
H33A H 0.0126 0.3992 0.1156 0.044 Uiso 1 1 calc R . .
C34A C 0.0253(2) 0.3387(3) 0.2171(2) 0.0279(9) Uani 1 1 d . . .
C35A C 0.0775(2) 0.3330(4) 0.2953(3) 0.0414(12) Uani 1 1 d . . .
H35A H 0.0624 0.2985 0.3289 0.050 Uiso 1 1 calc R . .
C36A C 0.1511(3) 0.3757(4) 0.3264(3) 0.0467(13) Uani 1 1 d . . .
H36A H 0.1866 0.3695 0.3803 0.056 Uiso 1 1 calc R . .
C41A C -0.1806(2) 0.2555(3) 0.0790(2) 0.0299(9) Uani 1 1 d . . .
C42A C -0.2427(2) 0.3061(3) 0.0226(2) 0.0308(9) Uani 1 1 d . . .
H42A H -0.2338 0.3670 0.0068 0.037 Uiso 1 1 calc R . .
C43A C -0.3171(2) 0.2677(4) -0.0103(3) 0.0367(11) Uani 1 1 d . . .
H43A H -0.3595 0.3042 -0.0476 0.044 Uiso 1 1 calc R . .
N44A N -0.3329(2) 0.1803(3) 0.0080(2) 0.0352(9) Uani 1 1 d . . .
C45A C -0.2722(3) 0.1312(4) 0.0608(3) 0.0375(11) Uani 1 1 d . . .
H45A H -0.2822 0.0692 0.0738 0.045 Uiso 1 1 calc R . .
C46A C -0.1953(2) 0.1654(3) 0.0982(3) 0.0337(10) Uani 1 1 d . . .
H46A H -0.1540 0.1280 0.1358 0.040 Uiso 1 1 calc R . .
O1W O -0.04028(18) 0.2151(2) 0.38474(18) 0.0425(8) Uani 1 1 d . . .
H1WA H -0.0535 0.2179 0.3367 0.064 Uiso 1 1 d R . .
H1WB H -0.0243 0.2683 0.4058 0.064 Uiso 1 1 d R . .
O2W O -0.48082(15) 0.1131(2) -0.03680(17) 0.0343(7) Uani 1 1 d . . .
H2WA H -0.4319 0.1312 -0.0213 0.051 Uiso 1 1 d R . .
H2WB H -0.4876 0.0577 -0.0550 0.051 Uiso 1 1 d R . .
O3W O 0.1458(4) 0.4093(5) 0.0075(5) 0.0537(19) Uani 0.50 1 d P . .
H3WA H 0.1336 0.4652 0.0120 0.081 Uiso 0.50 1 d PR . .
H3WB H 0.1813 0.3671 0.0250 0.081 Uiso 0.50 1 d PR . .
O4W O 1.0330(4) 0.4418(5) 0.9878(4) 0.0474(17) Uani 0.50 1 d P . .
H4WA H 1.0429 0.3829 0.9938 0.071 Uiso 0.50 1 d PR . .
H4WB H 1.0561 0.4946 0.9995 0.071 Uiso 0.50 1 d PR . .
O5W O -0.0622(5) 0.7385(4) -0.0063(3) 0.143(3) Uani 1 1 d . . .
H5WA H -0.0407 0.7423 0.0427 0.214 Uiso 1 1 d R . .
H5WB H -0.0896 0.6911 -0.0074 0.214 Uiso 1 1 d R . .
O6W O 0.8963(2) 0.3918(3) 0.9757(2) 0.0655(12) Uani 1 1 d . . .
H6WA H 0.8569 0.3796 0.9272 0.098 Uiso 1 1 d R . .
H6WB H 0.9320 0.3958 0.9773 0.098 Uiso 1 1 d R . .
O7W O 0.99729(18) 0.5694(3) 1.40328(19) 0.0364(8) Uani 1 1 d . . .
H7WA H 0.954(3) 0.575(4) 1.354(3) 0.055 Uiso 1 1 d . . .
H7WB H 0.997(3) 0.587(5) 1.437(4) 0.055 Uiso 1 1 d . . .

loop_
_atom_site_aniso_label
_atom_site_aniso_U_11
_atom_site_aniso_U_22
_atom_site_aniso_U_33
_atom_site_aniso_U_23
_atom_site_aniso_U_13
_atom_site_aniso_U_12
N1 0.0366(19) 0.046(3) 0.023(2) 0.0023(18) 0.0132(16) -0.0039(18)
C1 0.040(2) 0.051(3) 0.029(2) -0.005(2) 0.018(2) -0.009(2)
O1 0.069(2) 0.102(3) 0.034(2) -0.005(2) 0.0232(18) -0.045(2)
N2 0.0268(17) 0.029(2) 0.0239(19) -0.0008(16) 0.0066(14) 0.0042(15)
C2 0.032(2) 0.029(2) 0.027(2) 0.0008(19) 0.0101(18) 0.0023(18)
O2 0.0348(15) 0.061(2) 0.0313(18) -0.0100(17) 0.0061(13) 0.0165(15)
O3 0.0271(14) 0.066(2) 0.0222(16) 0.0033(16) 0.0061(12) 0.0015(14)
C11 0.035(2) 0.045(3) 0.024(2) 0.004(2) 0.0148(18) 0.0053(19)
C12 0.043(2) 0.057(3) 0.028(3) 0.005(2) 0.013(2) -0.007(2)
C13 0.049(3) 0.065(4) 0.027(3) 0.002(3) 0.016(2) -0.001(2)
N14 0.063(3) 0.054(3) 0.030(2) 0.009(2) 0.022(2) 0.016(2)
C15 0.083(4) 0.036(3) 0.041(3) 0.007(3) 0.030(3) 0.015(3)
C16 0.061(3) 0.041(3) 0.032(3) -0.002(2) 0.021(2) 0.010(2)
C21 0.030(2) 0.036(3) 0.028(2) -0.006(2) 0.0108(17) 0.0003(18)
C22 0.0225(18) 0.046(3) 0.025(2) -0.006(2) 0.0068(16) -0.0041(18)
C23 0.0250(19) 0.042(3) 0.026(2) -0.002(2) 0.0064(17) -0.0064(18)
C24 0.0262(19) 0.036(3) 0.026(2) -0.005(2) 0.0072(17) 0.0055(18)
C25 0.0226(19) 0.050(3) 0.028(2) -0.007(2) 0.0069(17) -0.0036(19)
C26 0.031(2) 0.045(3) 0.033(3) -0.004(2) 0.0162(19) -0.0061(19)
C31 0.0264(19) 0.046(3) 0.023(2) 0.003(2) 0.0057(17) -0.0028(19)
C32 0.042(2) 0.055(3) 0.028(3) -0.006(2) 0.006(2) 0.020(2)
C33 0.046(3) 0.051(3) 0.026(2) -0.015(2) 0.001(2) 0.014(2)
C34 0.0299(19) 0.032(2) 0.020(2) 0.0008(19) 0.0073(16) 0.0013(17)
C35 0.033(2) 0.042(3) 0.030(2) -0.008(2) 0.0112(18) 0.006(2)
C36 0.034(2) 0.054(3) 0.027(2) -0.018(2) 0.0064(19) -0.001(2)
C41 0.0296(19) 0.026(2) 0.023(2) 0.0007(18) 0.0065(16) -0.0010(16)
C42 0.034(2) 0.033(3) 0.029(2) 0.000(2) 0.0114(18) 0.0028(18)
C43 0.034(2) 0.042(3) 0.027(2) 0.001(2) 0.0081(18) -0.002(2)
N44 0.0329(18) 0.045(2) 0.028(2) 0.0022(19) 0.0061(15) -0.0004(17)
C45 0.035(2) 0.049(3) 0.038(3) -0.005(2) 0.008(2) 0.008(2)
C46 0.031(2) 0.052(3) 0.031(3) -0.009(2) 0.0057(19) 0.007(2)
N1A 0.0393(19) 0.035(2) 0.022(2) -0.0054(17) 0.0109(16) -0.0011(16)
C1A 0.034(2) 0.033(3) 0.029(2) -0.002(2) 0.0139(18) -0.0046(18)
O1A 0.0440(17) 0.055(2) 0.0266(17) -0.0070(16) 0.0107(14) 0.0098(16)
N2A 0.0277(17) 0.040(2) 0.025(2) 0.0071(17) 0.0089(15) -0.0037(15)
C2A 0.036(2) 0.041(3) 0.024(2) 0.000(2) 0.0157(18) -0.0021(19)
O2A 0.0527(19) 0.073(3) 0.0261(18) 0.0041(18) 0.0112(15) -0.0270(18)
O3A 0.0475(19) 0.138(4) 0.032(2) 0.032(2) -0.0055(16) -0.051(2)
C11A 0.037(2) 0.028(2) 0.028(2) 0.0028(19) 0.0180(18) -0.0048(18)
C12A 0.055(3) 0.039(3) 0.039(3) 0.005(2) 0.028(2) 0.012(2)
C13A 0.042(3) 0.068(4) 0.050(3) 0.028(3) 0.027(2) 0.018(2)
N14A 0.036(2) 0.060(3) 0.036(2) 0.022(2) 0.0099(17) -0.0014(19)
C15A 0.042(2) 0.049(3) 0.030(3) 0.006(2) 0.009(2) -0.002(2)
C16A 0.036(2) 0.042(3) 0.025(2) -0.002(2) 0.0105(18) 0.0032(19)
C21A 0.030(2) 0.042(3) 0.029(2) -0.001(2) 0.0108(18) -0.0076(19)
C22A 0.063(3) 0.057(4) 0.035(3) -0.011(3) 0.002(2) -0.008(3)
C23A 0.082(4) 0.089(5) 0.030(3) -0.017(3) 0.004(3) -0.036(4)
C24A 0.038(2) 0.087(5) 0.027(3) 0.019(3) 0.004(2) -0.022(3)
C25A 0.050(3) 0.088(5) 0.038(3) 0.017(3) 0.013(2) 0.015(3)
C26A 0.054(3) 0.069(4) 0.031(3) 0.004(3) 0.015(2) 0.014(3)
C31A 0.026(2) 0.059(3) 0.032(3) 0.006(2) 0.0058(18) -0.010(2)
C32A 0.039(2) 0.058(3) 0.025(2) 0.013(2) 0.0080(19) -0.013(2)
C33A 0.033(2) 0.047(3) 0.019(2) 0.006(2) 0.0022(17) -0.004(2)
C34A 0.0291(19) 0.031(2) 0.025(2) 0.0009(19) 0.0134(17) -0.0012(17)
C35A 0.035(2) 0.063(3) 0.024(2) 0.009(2) 0.0115(18) -0.013(2)
C36A 0.035(2) 0.077(4) 0.019(2) 0.011(2) 0.0036(18) -0.016(2)
C41A 0.030(2) 0.035(3) 0.022(2) -0.0046(19) 0.0098(17) -0.0013(18)
C42A 0.033(2) 0.033(2) 0.021(2) -0.0022(19) 0.0071(17) 0.0026(18)
C43A 0.031(2) 0.046(3) 0.025(2) -0.006(2) 0.0050(18) 0.0030(19)
N44A 0.0326(18) 0.043(2) 0.029(2) -0.0086(18) 0.0131(16) -0.0081(17)
C45A 0.044(2) 0.037(3) 0.034(3) -0.004(2) 0.019(2) -0.008(2)
C46A 0.034(2) 0.033(3) 0.031(2) 0.005(2) 0.0117(18) 0.0004(18)
O1W 0.0529(18) 0.045(2) 0.0261(17) 0.0004(15) 0.0144(14) -0.0149(15)
O2W 0.0293(14) 0.0337(17) 0.0370(18) -0.0019(14) 0.0124(13) -0.0033(12)
O3W 0.051(4) 0.035(4) 0.078(6) 0.000(4) 0.032(4) 0.010(3)
O4W 0.047(3) 0.035(4) 0.051(4) 0.004(3) 0.015(3) 0.003(3)
O5W 0.301(8) 0.085(4) 0.035(3) -0.017(3) 0.070(4) -0.102(5)
O6W 0.062(2) 0.082(3) 0.036(2) 0.008(2) 0.0076(17) -0.036(2)
O7W 0.0307(14) 0.050(2) 0.0200(17) 0.0000(16) 0.0037(13) -0.0004(14)

loop_
_atom_type_symbol
_atom_type_description
_atom_type_scat_dispersion_real
_atom_type_scat_dispersion_imag
_atom_type_scat_source
C C 0.0033 0.0016 'International Tables Vol C Tables 4.2.6.8 and 6.1.1.4'
H H 0.0000 0.0000 'International Tables Vol C Tables 4.2.6.8 and 6.1.1.4'
N N 0.0061 0.0033 'International Tables Vol C Tables 4.2.6.8 and 6.1.1.4'
O O 0.0106 0.0060 'International Tables Vol C Tables 4.2.6.8 and 6.1.1.4'

loop_
_geom_angle_atom_site_label_1
_geom_angle_atom_site_label_2
_geom_angle_atom_site_label_3
_geom_angle
_geom_angle_site_symmetry_1
_geom_angle_site_symmetry_3
C1 N1 C11 126.0(4) . .
C1 N1 H1 116(3) . .
C11 N1 H1 118(3) . .
O1 C1 N1 120.9(4) . .
O1 C1 C21 122.0(4) . .
N1 C1 C21 117.0(4) . .
C2 N2 C41 127.3(4) . .
C2 N2 H2 116(3) . .
C41 N2 H2 117(3) . .
O2 C2 N2 122.6(4) . .
O2 C2 C34 121.0(4) . .
N2 C2 C34 116.4(4) . .
C24 O3 C31 120.3(3) . .
C16 C11 C12 118.3(4) . .
C16 C11 N1 122.5(4) . .
C12 C11 N1 119.1(4) . .
C13 C12 C11 118.8(5) . .
C13 C12 H12 120.6 . .
C11 C12 H12 120.6 . .
N14 C13 C12 123.6(5) . .
N14 C13 H13 118.2 . .
C12 C13 H13 118.2 . .
C15 N14 C13 116.2(4) . .
N14 C15 C16 124.9(5) . .
N14 C15 H15 117.5 . .
C16 C15 H15 117.5 . .
C15 C16 C11 118.1(5) . .
C15 C16 H16 121.0 . .
C11 C16 H16 121.0 . .
C22 C21 C26 117.9(4) . .
C22 C21 C1 123.7(4) . .
C26 C21 C1 118.4(4) . .
C23 C22 C21 121.3(4) . .
C23 C22 H22 119.4 . .
C21 C22 H22 119.4 . .
C22 C23 C24 119.4(4) . .
C22 C23 H23 120.3 . .
C24 C23 H23 120.3 . .
O3 C24 C25 123.8(4) . .
O3 C24 C23 115.2(4) . .
C25 C24 C23 120.8(4) . .
C26 C25 C24 118.2(4) . .
C26 C25 H25 120.9 . .
C24 C25 H25 120.9 . .
C25 C26 C21 122.3(4) . .
C25 C26 H26 118.8 . .
C21 C26 H26 118.8 . .
C32 C31 C36 120.8(4) . .
C32 C31 O3 116.9(4) . .
C36 C31 O3 122.1(4) . .
C31 C32 C33 119.6(4) . .
C31 C32 H32 120.2 . .
C33 C32 H32 120.2 . .
C34 C33 C32 121.3(4) . .
C34 C33 H33 119.4 . .
C32 C33 H33 119.4 . .
C33 C34 C35 118.0(4) . .
C33 C34 C2 125.2(4) . .
C35 C34 C2 116.8(4) . .
C36 C35 C34 121.1(4) . .
C36 C35 H35 119.4 . .
C34 C35 H35 119.4 . .
C31 C36 C35 119.1(4) . .
C31 C36 H36 120.5 . .
C35 C36 H36 120.5 . .
C46 C41 C42 116.8(4) . .
C46 C41 N2 125.1(4) . .
C42 C41 N2 118.1(4) . .
C43 C42 C41 119.2(4) . .
C43 C42 H42 120.4 . .
C41 C42 H42 120.4 . .
N44 C43 C42 125.1(4) . .
N44 C43 H43 117.4 . .
C42 C43 H43 117.4 . .
C43 N44 C45 114.6(4) . .
N44 C45 C46 125.3(4) . .
N44 C45 H45 117.4 . .
C46 C45 H45 117.4 . .
C45 C46 C41 118.9(4) . .
C45 C46 H46 120.5 . .
C41 C46 H46 120.5 . .
C1A N1A C11A 125.7(4) . .
C1A N1A H1A 116(3) . .
C11A N1A H1A 117(3) . .
O1A C1A N1A 122.9(4) . .
O1A C1A C21A 120.0(4) . .
N1A C1A C21A 117.1(4) . .
C2A N2A C41A 124.1(4) . .
C2A N2A H2A 119(3) . .
C41A N2A H2A 117(3) . .
O2A C2A N2A 120.5(4) . .
O2A C2A C34A 120.9(4) . .
N2A C2A C34A 118.6(4) . .
C31A O3A C24A 119.6(4) . .
C16A C11A C12A 117.4(4) . .
C16A C11A N1A 124.8(4) . .
C12A C11A N1A 117.8(4) . .
C13A C12A C11A 118.9(5) . .
C13A C12A H12A 120.6 . .
C11A C12A H12A 120.6 . .
N14A C13A C12A 125.0(4) . .
N14A C13A H13A 117.5 . .
C12A C13A H13A 117.5 . .
C13A N14A C15A 114.7(4) . .
N14A C15A C16A 125.5(5) . .
N14A C15A H15A 117.3 . .
C16A C15A H15A 117.3 . .
C11A C16A C15A 118.5(4) . .
C11A C16A H16A 120.7 . .
C15A C16A H16A 120.7 . .
C22A C21A C26A 119.5(4) . .
C22A C21A C1A 123.8(5) . .
C26A C21A C1A 116.6(4) . .
C21A C22A C23A 119.1(6) . .
C21A C22A H22A 120.4 . .
C23A C22A H22A 120.4 . .
C24A C23A C22A 120.3(6) . .
C24A C23A H23A 119.9 . .
C22A C23A H23A 119.9 . .
C25A C24A C23A 120.2(5) . .
C25A C24A O3A 121.3(6) . .
C23A C24A O3A 118.4(6) . .
C24A C25A C26A 120.5(6) . .
C24A C25A H25A 119.8 . .
C26A C25A H25A 119.8 . .
C25A C26A C21A 120.3(5) . .
C25A C26A H26A 119.8 . .
C21A C26A H26A 119.8 . .
C32A C31A O3A 117.0(4) . .
C32A C31A C36A 120.4(4) . .
O3A C31A C36A 122.7(4) . .
C33A C32A C31A 120.5(4) . .
C33A C32A H32A 119.8 . .
C31A C32A H32A 119.8 . .
C32A C33A C34A 120.7(4) . .
C32A C33A H33A 119.7 . .
C34A C33A H33A 119.7 . .
C35A C34A C33A 117.7(4) . .
C35A C34A C2A 118.4(4) . .
C33A C34A C2A 124.0(4) . .
C34A C35A C36A 122.2(4) . .
C34A C35A H35A 118.9 . .
C36A C35A H35A 118.9 . .
C31A C36A C35A 118.6(4) . .
C31A C36A H36A 120.7 . .
C35A C36A H36A 120.7 . .
C42A C41A C46A 118.4(4) . .
C42A C41A N2A 118.6(4) . .
C46A C41A N2A 122.9(4) . .
C43A C42A C41A 119.6(4) . .
C43A C42A H42A 120.2 . .
C41A C42A H42A 120.2 . .
N44A C43A C42A 122.8(4) . .
N44A C43A H43A 118.6 . .
C42A C43A H43A 118.6 . .
C45A N44A C43A 117.0(4) . .
N44A C45A C46A 123.9(4) . .
N44A C45A H45A 118.0 . .
C46A C45A H45A 118.0 . .
C41A C46A C45A 118.1(4) . .
C41A C46A H46A 120.9 . .
C45A C46A H46A 120.9 . .
H1WA O1W H1WB 110.5 . .
H2WA O2W H2WB 110.7 . .
H3WA O3W H3WB 146.0 . .
H4WA O4W H4WB 140.6 . .
H5WA O5W H5WB 93.5 . .
H6WA O6W H6WB 114.2 . .
H7WA O7W H7WB 123(6) . .

loop_
_geom_bond_atom_site_label_1
_geom_bond_atom_site_label_2
_geom_bond_distance
_geom_bond_site_symmetry_2
N1 C1 1.359(6) .
N1 C11 1.402(6) .
N1 H1 0.83(5) .
C1 O1 1.223(5) .
C1 C21 1.491(6) .
N2 C2 1.377(6) .
N2 C41 1.400(5) .
N2 H2 0.88(5) .
C2 O2 1.214(5) .
C2 C34 1.502(5) .
O3 C24 1.376(5) .
O3 C31 1.398(5) .
C11 C16 1.390(7) .
C11 C12 1.394(7) .
C12 C13 1.386(7) .
C12 H12 0.9500 .
C13 N14 1.341(7) .
C13 H13 0.9500 .
N14 C15 1.339(7) .
C15 C16 1.378(7) .
C15 H15 0.9500 .
C16 H16 0.9500 .
C21 C22 1.381(6) .
C21 C26 1.389(6) .
C22 C23 1.373(6) .
C22 H22 0.9500 .
C23 C24 1.390(5) .
C23 H23 0.9500 .
C24 C25 1.383(6) .
C25 C26 1.375(6) .
C25 H25 0.9500 .
C26 H26 0.9500 .
C31 C32 1.361(6) .
C31 C36 1.379(6) .
C32 C33 1.388(6) .
C32 H32 0.9500 .
C33 C34 1.376(6) .
C33 H33 0.9500 .
C34 C35 1.392(6) .
C35 C36 1.386(6) .
C35 H35 0.9500 .
C36 H36 0.9500 .
C41 C46 1.386(6) .
C41 C42 1.389(6) .
C42 C43 1.377(6) .
C42 H42 0.9500 .
C43 N44 1.329(6) .
C43 H43 0.9500 .
N44 C45 1.336(6) .
C45 C46 1.377(6) .
C45 H45 0.9500 .
C46 H46 0.9500 .
N1A C1A 1.375(6) .
N1A C11A 1.409(5) .
N1A H1A 0.92(6) .
C1A O1A 1.222(5) .
C1A C21A 1.497(6) .
N2A C2A 1.357(5) .
N2A C41A 1.420(5) .
N2A H2A 1.01(5) .
C2A O2A 1.232(5) .
C2A C34A 1.480(6) .
O3A C31A 1.373(5) .
O3A C24A 1.388(6) .
C11A C16A 1.379(6) .
C11A C12A 1.393(6) .
C12A C13A 1.378(7) .
C12A H12A 0.9500 .
C13A N14A 1.332(7) .
C13A H13A 0.9500 .
N14A C15A 1.333(6) .
C15A C16A 1.383(6) .
C15A H15A 0.9500 .
C16A H16A 0.9500 .
C21A C22A 1.377(7) .
C21A C26A 1.389(7) .
C22A C23A 1.409(8) .
C22A H22A 0.9500 .
C23A C24A 1.371(9) .
C23A H23A 0.9500 .
C24A C25A 1.360(9) .
C25A C26A 1.379(7) .
C25A H25A 0.9500 .
C26A H26A 0.9500 .
C31A C32A 1.372(6) .
C31A C36A 1.379(6) .
C32A C33A 1.372(6) .
C32A H32A 0.9500 .
C33A C34A 1.395(6) .
C33A H33A 0.9500 .
C34A C35A 1.378(6) .
C35A C36A 1.385(6) .
C35A H35A 0.9500 .
C36A H36A 0.9500 .
C41A C42A 1.384(6) .
C41A C46A 1.385(6) .
C42A C43A 1.372(6) .
C42A H42A 0.9500 .
C43A N44A 1.350(6) .
C43A H43A 0.9500 .
N44A C45A 1.332(6) .
C45A C46A 1.390(6) .
C45A H45A 0.9500 .
C46A H46A 0.9500 .
O1W H1WA 0.8400 .
O1W H1WB 0.8402 .
O2W H2WA 0.8749 .
O2W H2WB 0.8395 .
O3W H3WA 0.8361 .
O3W H3WB 0.8454 .
O4W H4WA 0.8469 .
O4W H4WB 0.8404 .
O5W H5WA 0.8413 .
O5W H5WB 0.8409 .
O6W H6WA 0.9097 .
O6W H6WB 0.6672 .
O7W H7WA 0.94(6) .
O7W H7WB 0.69(6) .

loop_
_geom_hbond_atom_site_label_D
_geom_hbond_atom_site_label_H
_geom_hbond_atom_site_label_A
_geom_hbond_distance_DH
_geom_hbond_distance_HA
_geom_hbond_distance_DA
_geom_hbond_angle_DHA
_geom_hbond_site_symmetry_A
N1 H1 O7W 0.83(5) 2.18(5) 2.941(5) 152(4) 1_454
N2 H2 O1W 0.88(5) 2.13(5) 2.991(5) 164(4) 2_556
N1A H1A O5W 0.92(6) 2.19(6) 3.065(6) 158(5) 2_545
N2A H2A O6W 1.01(5) 2.00(5) 2.951(5) 155(4) 1_454
O1W H1WA O2A 0.84 1.93 2.761(4) 169.3 .
O1W H1WB O2W 0.84 1.97 2.804(4) 175.1 4_666
O2W H2WA N44A 0.87 1.84 2.708(4) 174.8 .
O2W H2WB O7W 0.84 1.93 2.768(5) 179.7 4_464
O3W H3WA O6W 0.84 2.13 2.970(8) 179.3 3_666
O4W H4WA O5W 0.85 1.74 2.588(9) 179.2 3_666
O4W H4WB O6W 0.84 1.79 2.632(8) 178.9 3_767
O5W H5WA N14 0.84 1.96 2.802(6) 179.8 .
O5W H5WB O3W 0.84 1.77 2.611(9) 178.7 3_565
O6W H6WA N14A 0.91 1.90 2.805(5) 173.3 .
O7W H7WA N44 0.94(6) 1.86(6) 2.790(5) 170(5) .
O7W H7WB O2W 0.69(6) 2.11(6) 2.789(4) 167(7) 2_556

loop_
_geom_torsion_atom_site_label_1
_geom_torsion_atom_site_label_2
_geom_torsion_atom_site_label_3
_geom_torsion_atom_site_label_4
_geom_torsion
_geom_torsion_site_symmetry_1
_geom_torsion_site_symmetry_2
_geom_torsion_site_symmetry_3
_geom_torsion_site_symmetry_4
C11 N1 C1 O1 -2.5(8) . . . .
C11 N1 C1 C21 -179.5(4) . . . .
C41 N2 C2 O2 -1.4(7) . . . .
C41 N2 C2 C34 178.9(4) . . . .
C1 N1 C11 C16 -39.3(7) . . . .
C1 N1 C11 C12 142.0(5) . . . .
C16 C11 C12 C13 -0.6(7) . . . .
N1 C11 C12 C13 178.2(4) . . . .
C11 C12 C13 N14 -0.2(7) . . . .
C12 C13 N14 C15 0.2(7) . . . .
C13 N14 C15 C16 0.7(8) . . . .
N14 C15 C16 C11 -1.4(8) . . . .
C12 C11 C16 C15 1.3(7) . . . .
N1 C11 C16 C15 -177.4(4) . . . .
O1 C1 C21 C22 169.6(5) . . . .
N1 C1 C21 C22 -13.5(7) . . . .
O1 C1 C21 C26 -8.6(7) . . . .
N1 C1 C21 C26 168.4(4) . . . .
C26 C21 C22 C23 -2.1(7) . . . .
C1 C21 C22 C23 179.7(4) . . . .
C21 C22 C23 C24 1.3(7) . . . .
C31 O3 C24 C25 -19.3(7) . . . .
C31 O3 C24 C23 164.0(4) . . . .
C22 C23 C24 O3 176.2(4) . . . .
C22 C23 C24 C25 -0.6(7) . . . .
O3 C24 C25 C26 -175.8(4) . . . .
C23 C24 C25 C26 0.7(7) . . . .
C24 C25 C26 C21 -1.6(7) . . . .
C22 C21 C26 C25 2.3(7) . . . .
C1 C21 C26 C25 -179.4(5) . . . .
C24 O3 C31 C32 126.1(5) . . . .
C24 O3 C31 C36 -59.1(6) . . . .
C36 C31 C32 C33 0.3(8) . . . .
O3 C31 C32 C33 175.2(5) . . . .
C31 C32 C33 C34 0.5(9) . . . .
C32 C33 C34 C35 -0.8(8) . . . .
C32 C33 C34 C2 178.9(5) . . . .
O2 C2 C34 C33 -170.6(5) . . . .
N2 C2 C34 C33 9.1(7) . . . .
O2 C2 C34 C35 9.1(7) . . . .
N2 C2 C34 C35 -171.2(4) . . . .
C33 C34 C35 C36 0.4(7) . . . .
C2 C34 C35 C36 -179.3(4) . . . .
C32 C31 C36 C35 -0.6(8) . . . .
O3 C31 C36 C35 -175.3(4) . . . .
C34 C35 C36 C31 0.3(8) . . . .
C2 N2 C41 C46 0.4(7) . . . .
C2 N2 C41 C42 -179.5(4) . . . .
C46 C41 C42 C43 -1.1(7) . . . .
N2 C41 C42 C43 178.8(4) . . . .
C41 C42 C43 N44 0.4(7) . . . .
C42 C43 N44 C45 0.3(7) . . . .
C43 N44 C45 C46 -0.3(8) . . . .
N44 C45 C46 C41 -0.5(8) . . . .
C42 C41 C46 C45 1.1(7) . . . .
N2 C41 C46 C45 -178.8(5) . . . .
C11A N1A C1A O1A -8.3(7) . . . .
C11A N1A C1A C21A 170.1(4) . . . .
C41A N2A C2A O2A 4.2(7) . . . .
C41A N2A C2A C34A -176.4(4) . . . .
C1A N1A C11A C16A 4.9(7) . . . .
C1A N1A C11A C12A -172.6(4) . . . .
C16A C11A C12A C13A -2.8(7) . . . .
N1A C11A C12A C13A 174.9(4) . . . .
C11A C12A C13A N14A 2.1(8) . . . .
C12A C13A N14A C15A -0.1(8) . . . .
C13A N14A C15A C16A -1.2(7) . . . .
C12A C11A C16A C15A 1.6(7) . . . .
N1A C11A C16A C15A -175.9(4) . . . .
N14A C15A C16A C11A 0.4(8) . . . .
O1A C1A C21A C22A -156.5(5) . . . .
N1A C1A C21A C22A 25.0(7) . . . .
O1A C1A C21A C26A 22.3(6) . . . .
N1A C1A C21A C26A -156.2(4) . . . .
C26A C21A C22A C23A -0.5(8) . . . .
C1A C21A C22A C23A 178.2(5) . . . .
C21A C22A C23A C24A 0.3(9) . . . .
C22A C23A C24A C25A -0.6(9) . . . .
C22A C23A C24A O3A 175.9(5) . . . .
C31A O3A C24A C25A -101.6(7) . . . .
C31A O3A C24A C23A 82.0(7) . . . .
C23A C24A C25A C26A 1.0(9) . . . .
O3A C24A C25A C26A -175.3(5) . . . .
C24A C25A C26A C21A -1.2(8) . . . .
C22A C21A C26A C25A 1.0(8) . . . .
C1A C21A C26A C25A -177.8(5) . . . .
C24A O3A C31A C32A -173.6(6) . . . .
C24A O3A C31A C36A 6.0(9) . . . .
O3A C31A C32A C33A -179.4(5) . . . .
C36A C31A C32A C33A 1.0(8) . . . .
C31A C32A C33A C34A -1.5(8) . . . .
C32A C33A C34A C35A 2.0(7) . . . .
C32A C33A C34A C2A -177.2(5) . . . .
O2A C2A C34A C35A -4.4(7) . . . .
N2A C2A C34A C35A 176.2(4) . . . .
O2A C2A C34A C33A 174.7(5) . . . .
N2A C2A C34A C33A -4.6(7) . . . .
C33A C34A C35A C36A -2.0(8) . . . .
C2A C34A C35A C36A 177.2(5) . . . .
C32A C31A C36A C35A -0.9(8) . . . .
O3A C31A C36A C35A 179.5(5) . . . .
C34A C35A C36A C31A 1.5(8) . . . .
C2A N2A C41A C42A 143.5(4) . . . .
C2A N2A C41A C46A -38.7(6) . . . .
C46A C41A C42A C43A 2.5(6) . . . .
N2A C41A C42A C43A -179.7(4) . . . .
C41A C42A C43A N44A -2.1(6) . . . .
C42A C43A N44A C45A 0.3(6) . . . .
C43A N44A C45A C46A 1.0(6) . . . .
C42A C41A C46A C45A -1.3(6) . . . .
N2A C41A C46A C45A -179.0(4) . . . .
N44A C45A C46A C41A -0.5(7) . . . .
